data_2201720
loop_
_publ_author_name
'Light, Mark E.'
'Murphy, Patrick J.'
'Hancock, Paul'
'Hursthouse, Michael B.'

_publ_section_title
;
 Ethyl 3-(diphenylphosphinoyl)-3-phenylpropionate
;
_journal_issue 9
_journal_name_full 'Acta Crystallographica Section E'
_journal_page_first o990
_journal_page_last o991
_journal_paper_doi 10.1107/S1600536802014642
_journal_volume 58
_journal_year 2002
_chemical_formula_iupac 'C23 H23 O3 P'
_chemical_formula_moiety 'C23 H23 O3 P'
_chemical_formula_sum 'C23 H23 O3 P'
_chemical_formula_weight 378.38
_chemical_name_systematic
;
Ethyl 3-(diphenylphosphinoyl)-3-phenylpropionate
;
_space_group_IT_number 19
_symmetry_cell_setting orthorhombic
_symmetry_space_group_name_Hall 'P 2ac 2ab'
_symmetry_space_group_name_H-M 'P 21 21 21'
_atom_sites_solution_hydrogens geom
_atom_sites_solution_primary direct
_atom_sites_solution_secondary difmap
_audit_creation_method SHELXL-97
_cell_angle_alpha 90.00
_cell_angle_beta 90.00
_cell_angle_gamma 90.00
_cell_formula_units_Z 4
_cell_length_a 5.788(5)
_cell_length_b 17.499(5)
_cell_length_c 19.463(5)
_cell_measurement_reflns_used 3383
_cell_measurement_temperature 120(2)
_cell_measurement_theta_max 25.0
_cell_measurement_theta_min 3.1
_cell_volume 1971.3(19)
_computing_cell_refinement 'DENZO (Otwinowski &Minor, 1997)'
_computing_data_collection 'COLLECT (Hooft, 1998)'
_computing_data_reduction 'DENZO, COLLECT and MAXUS (Mackay et al., 1998)'
_computing_molecular_graphics 'CAMERON (Watkin et al., 1993)'
_computing_publication_material 'WinGX (Farrugia, 1998)'
_computing_structure_refinement 'SHELXL97 (Sheldrick, 1997)'
_computing_structure_solution 'SHELXS97 (Sheldrick, 1990)'
_diffrn_ambient_temperature 120(2)
_diffrn_detector_area_resol_mean '9.091 pixels mm^1^'
_diffrn_measured_fraction_theta_full 0.986
_diffrn_measured_fraction_theta_max 0.986
_diffrn_measurement_device_type 'Bruker--Nonius Kappa CCD area-detector'
_diffrn_measurement_method '\f and \w scans to fill the asymmetric unit'
_diffrn_radiation_monochromator graphite
_diffrn_radiation_source 'Bruker--Nonius FR591 rotating anode'
_diffrn_radiation_type MoK\a
_diffrn_radiation_wavelength 0.71073
_diffrn_reflns_av_R_equivalents 0.096
_diffrn_reflns_av_sigmaI/netI 0.113
_diffrn_reflns_limit_h_max 6
_diffrn_reflns_limit_h_min -6
_diffrn_reflns_limit_k_max 20
_diffrn_reflns_limit_k_min -19
_diffrn_reflns_limit_l_max 23
_diffrn_reflns_limit_l_min -22
_diffrn_reflns_number 10345
_diffrn_reflns_theta_full 25.0
_diffrn_reflns_theta_max 25.0
_diffrn_reflns_theta_min 3.1
_diffrn_standards_decay_% 0
_diffrn_standards_interval_count 0
_diffrn_standards_interval_time 0
_diffrn_standards_number 0
_exptl_absorpt_coefficient_mu 0.16
_exptl_absorpt_correction_type none
_exptl_crystal_colour Colourless
_exptl_crystal_density_diffrn 1.275
_exptl_crystal_density_method 'not measured'
_exptl_crystal_description Rod
_exptl_crystal_F_000 800
_exptl_crystal_size_max 0.15
_exptl_crystal_size_mid 0.04
_exptl_crystal_size_min 0.03
_refine_diff_density_max 0.16
_refine_diff_density_min -0.22
_refine_ls_abs_structure_details 'Flack (1983)'
_refine_ls_abs_structure_Flack 0.66(17)
_refine_ls_extinction_coef 0.0034(9)
_refine_ls_extinction_expression Fc^*^=kFc[1+0.001xFc^2^\l^3^/sin(2\q)]^-1/4^
_refine_ls_extinction_method SHELXL97
_refine_ls_goodness_of_fit_ref 0.98
_refine_ls_hydrogen_treatment constr
_refine_ls_matrix_type full
_refine_ls_number_parameters 246
_refine_ls_number_reflns 3383
_refine_ls_number_restraints 0
_refine_ls_restrained_S_all 0.98
_refine_ls_R_factor_all 0.111
_refine_ls_R_factor_gt 0.055
_refine_ls_shift/su_max <0.001
_refine_ls_shift/su_mean 0.000
_refine_ls_structure_factor_coef Fsqd
_refine_ls_weighting_details 'calc w = 1/[\s^2^(Fo^2^)+(0.0301P)^2^] where P = (Fo^2^+2Fc^2^)/3'
_refine_ls_weighting_scheme calc
_refine_ls_wR_factor_gt 0.094
_refine_ls_wR_factor_ref 0.110
_reflns_number_gt 2169
_reflns_number_total 3383
_reflns_threshold_expression I>2\s(I)
_cod_data_source_file ya6130.cif
_cod_data_source_block I
_cod_database_code 2201720
_cod_database_fobs_code 2201720

loop_
_symmetry_equiv_pos_as_xyz
'x, y, z'
'-x+1/2, -y, z+1/2'
'x+1/2, -y+1/2, -z'
'-x, y+1/2, -z+1/2'

loop_
_atom_site_label
_atom_site_fract_x
_atom_site_fract_y
_atom_site_fract_z
_atom_site_U_iso_or_equiv
_atom_site_adp_type
_atom_site_calc_flag
_atom_site_refinement_flags
_atom_site_occupancy
_atom_site_disorder_assembly
_atom_site_disorder_group
_atom_site_type_symbol
P1 0.9902(2) 0.11836(6) 0.21625(5) 0.0347(3) Uani d . 1 . . P
O1 1.2440(4) 0.11104(16) 0.20773(13) 0.0391(7) Uani d . 1 . . O
O2 0.5024(6) -0.03389(15) 0.09192(14) 0.0497(8) Uani d . 1 . . O
O3 0.7370(6) -0.13387(17) 0.10814(17) 0.0577(9) Uani d . 1 . . O
C1 0.8976(7) 0.2168(2) 0.2158(2) 0.0346(10) Uani d . 1 . . C
C2 0.6833(8) 0.2403(2) 0.2406(2) 0.0430(12) Uani d . 1 . . C
H2 0.5751 0.2035 0.2564 0.052 Uiso calc R 1 . . H
C3 0.6279(8) 0.3172(2) 0.2421(2) 0.0443(12) Uani d . 1 . . C
H3 0.4821 0.3330 0.2595 0.053 Uiso calc R 1 . . H
C4 0.7824(7) 0.3709(2) 0.2187(2) 0.0437(11) Uani d . 1 . . C
H4 0.7441 0.4237 0.2207 0.052 Uiso calc R 1 . . H
C5 0.9934(9) 0.3484(2) 0.1922(2) 0.0447(11) Uani d . 1 . . C
H5 1.0987 0.3853 0.1748 0.054 Uiso calc R 1 . . H
C6 1.0499(7) 0.2710(2) 0.1913(2) 0.0416(11) Uani d . 1 . . C
H6 1.1953 0.2553 0.1735 0.050 Uiso calc R 1 . . H
C7 0.8936(7) 0.0793(2) 0.2975(2) 0.0348(10) Uani d . 1 . . C
C8 1.0583(7) 0.0783(2) 0.3501(2) 0.0381(11) Uani d . 1 . . C
H8 1.2087 0.0980 0.3419 0.046 Uiso calc R 1 . . H
C9 1.0034(8) 0.0486(2) 0.41433(19) 0.0379(10) Uani d . 1 . . C
H9 1.1151 0.0489 0.4501 0.045 Uiso calc R 1 . . H
C10 0.7873(8) 0.0188(2) 0.4259(2) 0.0384(11) Uani d . 1 . . C
H10 0.7497 -0.0019 0.4696 0.046 Uiso calc R 1 . . H
C11 0.6234(8) 0.0189(2) 0.3736(2) 0.0388(11) Uani d . 1 . . C
H11 0.4748 -0.0024 0.3816 0.047 Uiso calc R 1 . . H
C12 0.6754(7) 0.0497(2) 0.3098(2) 0.0360(10) Uani d . 1 . . C
H12 0.5616 0.0505 0.2746 0.043 Uiso calc R 1 . . H
C13 0.8206(7) 0.0706(2) 0.1506(2) 0.0352(11) Uani d . 1 . . C
H13 0.6538 0.0801 0.1609 0.042 Uiso calc R 1 . . H
C14 0.8719(7) 0.1046(2) 0.0802(2) 0.0340(10) Uani d . 1 . . C
C15 0.7096(8) 0.1499(2) 0.0480(2) 0.0355(10) Uani d . 1 . . C
H15 0.5673 0.1605 0.0704 0.043 Uiso calc R 1 . . H
C16 0.7517(7) 0.1801(2) -0.0166(2) 0.0371(10) Uani d . 1 . . C
H16 0.6375 0.2105 -0.0385 0.045 Uiso calc R 1 . . H
C17 0.9584(8) 0.1662(2) -0.0490(2) 0.0362(11) Uani d . 1 . . C
H17 0.9872 0.1869 -0.0933 0.043 Uiso calc R 1 . . H
C18 1.1245(7) 0.1220(2) -0.0169(2) 0.0385(10) Uani d . 1 . . C
H18 1.2680 0.1127 -0.0390 0.046 Uiso calc R 1 . . H
C19 1.0815(7) 0.0912(2) 0.0480(2) 0.0364(11) Uani d . 1 . . C
H19 1.1959 0.0610 0.0701 0.044 Uiso calc R 1 . . H
C20 0.8608(8) -0.0166(2) 0.1527(2) 0.0419(11) Uani d . 1 . . C
H20A 1.0140 -0.0283 0.1327 0.050 Uiso calc R 1 . . H
H20B 0.8613 -0.0340 0.2011 0.050 Uiso calc R 1 . . H
C21 0.6773(9) -0.0592(2) 0.1136(2) 0.0416(11) Uani d . 1 . . C
C22 0.5660(11) -0.1819(3) 0.0744(3) 0.074(2) Uani d . 1 . . C
H22A 0.5557 -0.1689 0.0250 0.089 Uiso calc R 1 . . H
H22B 0.4121 -0.1744 0.0955 0.089 Uiso calc R 1 . . H
C23 0.6421(13) -0.2623(3) 0.0830(3) 0.089(2) Uani d . 1 . . C
H23A 0.7958 -0.2688 0.0627 0.134 Uiso calc R 1 . . H
H23B 0.5323 -0.2965 0.0600 0.134 Uiso calc R 1 . . H
H23C 0.6484 -0.2748 0.1321 0.134 Uiso calc R 1 . . H

loop_
_atom_site_aniso_label
_atom_site_aniso_U_11
_atom_site_aniso_U_22
_atom_site_aniso_U_33
_atom_site_aniso_U_12
_atom_site_aniso_U_13
_atom_site_aniso_U_23
P1 0.0310(5) 0.0408(6) 0.0322(5) -0.0013(6) 0.0004(5) 0.0009(5)
O1 0.0277(14) 0.0511(17) 0.0384(16) 0.0006(14) 0.0004(13) 0.0026(15)
O2 0.047(2) 0.0437(17) 0.058(2) 0.0001(19) -0.0141(18) -0.0018(14)
O3 0.073(3) 0.039(2) 0.061(2) 0.0075(17) -0.0155(18) -0.0071(16)
C1 0.038(2) 0.042(2) 0.024(2) -0.0093(19) -0.003(2) 0.004(2)
C2 0.041(3) 0.037(3) 0.051(3) -0.004(2) -0.001(2) 0.003(2)
C3 0.033(3) 0.047(3) 0.053(3) 0.003(2) 0.001(2) -0.006(2)
C4 0.046(3) 0.037(3) 0.048(3) 0.003(2) -0.014(2) 0.000(2)
C5 0.049(3) 0.045(3) 0.040(2) -0.013(3) -0.004(3) 0.0042(19)
C6 0.039(3) 0.045(3) 0.041(3) -0.006(2) 0.0006(19) 0.001(2)
C7 0.033(2) 0.033(2) 0.039(3) -0.0001(18) 0.003(2) 0.0009(19)
C8 0.030(3) 0.042(3) 0.043(3) -0.0022(18) -0.0017(19) -0.001(2)
C9 0.039(2) 0.040(2) 0.035(2) -0.002(3) -0.007(2) 0.0043(19)
C10 0.044(3) 0.038(3) 0.033(2) 0.006(2) 0.005(2) 0.002(2)
C11 0.031(2) 0.038(2) 0.047(3) 0.000(2) -0.001(2) 0.004(2)
C12 0.037(3) 0.036(2) 0.034(2) 0.0002(19) -0.0014(18) 0.004(2)
C13 0.032(3) 0.043(3) 0.031(2) 0.002(2) -0.0002(18) 0.000(2)
C14 0.037(2) 0.033(2) 0.032(2) -0.005(2) -0.0019(19) -0.0053(19)
C15 0.034(3) 0.034(2) 0.038(3) 0.0028(19) -0.003(2) -0.001(2)
C16 0.033(3) 0.038(2) 0.040(3) 0.000(2) -0.003(2) 0.000(2)
C17 0.047(3) 0.035(2) 0.026(2) -0.006(2) -0.003(2) 0.0023(19)
C18 0.033(2) 0.041(2) 0.041(3) -0.004(2) 0.003(2) -0.003(2)
C19 0.030(2) 0.040(3) 0.039(3) -0.0011(18) -0.0025(19) -0.008(2)
C20 0.045(3) 0.044(3) 0.037(2) 0.005(2) -0.002(2) 0.003(2)
C21 0.051(3) 0.037(3) 0.036(3) 0.001(2) 0.003(2) 0.000(2)
C22 0.111(6) 0.037(3) 0.073(4) -0.011(3) -0.021(4) -0.007(3)
C23 0.139(6) 0.045(3) 0.084(4) 0.000(4) 0.009(4) -0.006(3)

loop_
_atom_type_symbol
_atom_type_description
_atom_type_scat_dispersion_real
_atom_type_scat_dispersion_imag
_atom_type_scat_source
C C 0.0033 0.0016 'International Tables Vol C Tables 4.2.6.8 and 6.1.1.4'
H H 0.0000 0.0000 'International Tables Vol C Tables 4.2.6.8 and 6.1.1.4'
O O 0.0106 0.0060 'International Tables Vol C Tables 4.2.6.8 and 6.1.1.4'
P P 0.1023 0.0942 'International Tables Vol C Tables 4.2.6.8 and 6.1.1.4'

loop_
_geom_angle_atom_site_label_1
_geom_angle_atom_site_label_2
_geom_angle_atom_site_label_3
_geom_angle
_geom_angle_publ_flag
O1 P1 C1 112.06(17) no
O1 P1 C7 111.75(17) no
C1 P1 C7 105.87(18) no
O1 P1 C13 114.64(18) no
C1 P1 C13 105.97(18) no
C7 P1 C13 105.92(19) no
C21 O3 C22 114.8(4) no
C6 C1 C2 119.1(4) no
C6 C1 P1 117.9(3) no
C2 C1 P1 123.0(3) no
C3 C2 C1 120.0(4) no
C3 C2 H2 120.0 no
C1 C2 H2 120.0 no
C4 C3 C2 120.5(4) no
C4 C3 H3 119.8 no
C2 C3 H3 119.8 no
C3 C4 C5 120.2(4) no
C3 C4 H4 119.9 no
C5 C4 H4 119.9 no
C4 C5 C6 119.3(4) no
C4 C5 H5 120.4 no
C6 C5 H5 120.4 no
C1 C6 C5 120.9(4) no
C1 C6 H6 119.6 no
C5 C6 H6 119.6 no
C12 C7 C8 119.3(4) no
C12 C7 P1 125.0(3) no
C8 C7 P1 115.7(3) no
C9 C8 C7 120.5(4) no
C9 C8 H8 119.8 no
C7 C8 H8 119.8 no
C10 C9 C8 119.8(4) no
C10 C9 H9 120.1 no
C8 C9 H9 120.1 no
C9 C10 C11 120.1(4) no
C9 C10 H10 120.0 no
C11 C10 H10 120.0 no
C12 C11 C10 120.5(4) no
C12 C11 H11 119.7 no
C10 C11 H11 119.8 no
C7 C12 C11 119.9(4) no
C7 C12 H12 120.1 no
C11 C12 H12 120.1 no
C14 C13 C20 112.4(3) no
C14 C13 P1 110.4(3) no
C20 C13 P1 110.8(3) no
C14 C13 H13 107.7 no
C20 C13 H13 107.7 no
P1 C13 H13 107.7 no
C15 C14 C19 119.3(4) no
C15 C14 C13 120.0(4) no
C19 C14 C13 120.7(4) no
C14 C15 C16 120.7(4) no
C14 C15 H15 119.6 no
C16 C15 H15 119.6 no
C17 C16 C15 120.1(4) no
C17 C16 H16 119.9 no
C15 C16 H16 119.9 no
C16 C17 C18 119.8(4) no
C16 C17 H17 120.1 no
C18 C17 H17 120.1 no
C17 C18 C19 120.0(4) no
C17 C18 H18 120.0 no
C19 C18 H18 120.0 no
C14 C19 C18 120.0(4) no
C14 C19 H19 120.0 no
C18 C19 H19 120.0 no
C21 C20 C13 111.7(4) no
C21 C20 H20A 109.3 no
C13 C20 H20A 109.3 no
C21 C20 H20B 109.3 no
C13 C20 H20B 109.3 no
H20A C20 H20B 107.9 no
O2 C21 O3 123.4(4) no
O2 C21 C20 126.8(4) no
O3 C21 C20 109.7(4) no
O3 C22 C23 107.1(5) no
O3 C22 H22A 110.3 no
C23 C22 H22A 110.3 no
O3 C22 H22B 110.3 no
C23 C22 H22B 110.3 no
H22A C22 H22B 108.5 no
C22 C23 H23A 109.5 no
C22 C23 H23B 109.5 no
H23A C23 H23B 109.5 no
C22 C23 H23C 109.5 no
H23A C23 H23C 109.5 no
H23B C23 H23C 109.5 no

loop_
_geom_bond_atom_site_label_1
_geom_bond_atom_site_label_2
_geom_bond_site_symmetry_2
_geom_bond_distance
_geom_bond_publ_flag
P1 O1 . 1.484(3) no
P1 C1 . 1.805(4) no
P1 C7 . 1.811(4) no
P1 C13 . 1.815(4) no
O2 C21 . 1.183(5) no
O3 C21 . 1.356(5) no
O3 C22 . 1.456(6) no
C1 C6 . 1.379(5) no
C1 C2 . 1.393(6) no
C2 C3 . 1.383(6) no
C2 H2 . 0.9500 no
C3 C4 . 1.376(6) no
C3 H3 . 0.9500 no
C4 C5 . 1.383(6) no
C4 H4 . 0.9500 no
C5 C6 . 1.394(6) no
C5 H5 . 0.9500 no
C6 H6 . 0.9500 no
C7 C12 . 1.386(6) no
C7 C8 . 1.399(5) no
C8 C9 . 1.391(5) no
C8 H8 . 0.9500 no
C9 C10 . 1.374(6) no
C9 H9 . 0.9500 no
C10 C11 . 1.391(6) no
C10 H10 . 0.9500 no
C11 C12 . 1.387(5) no
C11 H11 . 0.9500 no
C12 H12 . 0.9500 no
C13 C14 . 1.523(5) no
C13 C20 . 1.544(6) no
C13 H13 . 1.0000 no
C14 C15 . 1.379(6) no
C14 C19 . 1.385(6) no
C15 C16 . 1.386(6) no
C15 H15 . 0.9500 no
C16 C17 . 1.374(6) no
C16 H16 . 0.9500 no
C17 C18 . 1.383(6) no
C17 H17 . 0.9500 no
C18 C19 . 1.396(6) no
C18 H18 . 0.9500 no
C19 H19 . 0.9500 no
C20 C21 . 1.504(6) no
C20 H20A . 0.9900 no
C20 H20B . 0.9900 no
C22 C23 . 1.484(7) no
C22 H22A . 0.9900 no
C22 H22B . 0.9900 no
C23 H23A . 0.9800 no
C23 H23B . 0.9800 no
C23 H23C . 0.9800 no

loop_
_geom_hbond_atom_site_label_D
_geom_hbond_atom_site_label_H
_geom_hbond_atom_site_label_A
_geom_hbond_site_symmetry_A
_geom_hbond_distance_DH
_geom_hbond_distance_HA
_geom_hbond_distance_DA
_geom_hbond_angle_DHA
_geom_hbond_publ_flag
C13 H13 O1 1_455 1.00 2.60 3.588(5) 171 yes
C12 H12 O1 1_455 0.95 2.49 3.366(5) 154 yes
C2 H2 O1 1_455 0.95 2.68 3.463(5) 140 yes
C19 H19 O2 1_655 0.95 2.47 3.385(6) 163 yes

loop_
_cod_related_entry_id
_cod_related_entry_database
_cod_related_entry_code
1 ChemSpider 21389293
